data_2008364
loop_
_publ_author_name
'Saint-Clair, Jean-Fran\,cois'
'Sim\'eon, Fabrice'
'Villemin, Didier'
'Averbuch-Pouchot, Marie-Th\'er\`ese'

_publ_contact_author
;
    Marie-Ther\`ese Averbuch-Pouchot
    L.E.D.S.S. - Batiment Chimie Recherche
    BP53
    38041 Grenoble, CEDEX 9
    France
;
_publ_section_title 2-Hydroxy-5-methyl-2-oxo-6-phenyl-4-phosphonomethyl-1,4,2-oxazoniaphosphorinane
_journal_issue 4
_journal_name_full 'Acta Crystallographica Section C'
_journal_page_first 588
_journal_page_last 590
_journal_paper_doi 10.1107/S0108270198016643
_journal_volume 55
_journal_year 1999
_chemical_formula_moiety 'C11 H17 N O6 P2'
_chemical_formula_sum 'C11 H17 N O6 P2'
_chemical_formula_weight 321.21
_space_group_IT_number 29
_symmetry_cell_setting orthorhombic
_symmetry_space_group_name_Hall 'P 2c -2ac'
_symmetry_space_group_name_H-M 'P c a 21'
_audit_creation_method 'by teXsan v1.7'
_cell_angle_alpha 90
_cell_angle_beta 90
_cell_angle_gamma 90
_cell_formula_units_Z 4
_cell_length_a 14.361(2)
_cell_length_b 13.711(2)
_cell_length_c 7.475(2)
_cell_measurement_reflns_used 24
_cell_measurement_temperature 293
_cell_measurement_theta_max 11.9
_cell_measurement_theta_min 10.9
_cell_volume 1471.9(5)
_computing_cell_refinement 'CAD4 Software'
_computing_data_collection 'CAD4 Software (Enraf--Nonius, 1989)'
_computing_data_reduction 'TEXSAN (Molecular Structure Corporation, 1995)'
_computing_publication_material TEXSAN
_computing_structure_refinement TEXSAN
_computing_structure_solution 'SIR92 (Altomare et al., 1993)'
_diffrn_ambient_temperature 293
_diffrn_measurement_device 'Enraf Nonius CAD4'
_diffrn_measurement_method \w-2\q
_diffrn_radiation_monochromator graphite
_diffrn_radiation_source 'X-ray tube'
_diffrn_radiation_type 'Mo K\a'
_diffrn_radiation_wavelength 0.7107
_diffrn_reflns_av_R_equivalents 0.000
_diffrn_reflns_av_sigmaI/netI 0.020
_diffrn_reflns_limit_h_max 18
_diffrn_reflns_limit_h_min 0
_diffrn_reflns_limit_k_max 19
_diffrn_reflns_limit_k_min 0
_diffrn_reflns_limit_l_max 10
_diffrn_reflns_limit_l_min 0
_diffrn_reflns_number 2306
_diffrn_reflns_reduction_process 'Lp corrections applied'
_diffrn_reflns_theta_max 29.93
_diffrn_reflns_theta_min 2.06
_diffrn_standards_decay_% 4.15
_diffrn_standards_interval_count 120
_diffrn_standards_number 2
_exptl_absorpt_coefficient_mu 0.318
_exptl_absorpt_correction_type none
_exptl_crystal_colour colourless
_exptl_crystal_density_diffrn 1.449
_exptl_crystal_density_meas ?
_exptl_crystal_description 'elongated prism'
_exptl_crystal_F_000 672
_exptl_crystal_size_max 0.31
_exptl_crystal_size_mid 0.29
_exptl_crystal_size_min 0.26
_refine_diff_density_max 0.28
_refine_diff_density_min -0.20
_refine_ls_extinction_method none
_refine_ls_goodness_of_fit_all 1.836
_refine_ls_goodness_of_fit_obs 1.836
_refine_ls_hydrogen_treatment noref
_refine_ls_matrix_type full
_refine_ls_number_constraints 0
_refine_ls_number_parameters 180
_refine_ls_number_reflns 1885
_refine_ls_number_restraints 0
_refine_ls_R_factor_all 0.0264
_refine_ls_R_factor_obs 0.0264
_refine_ls_shift/esd_max 0.0010
_refine_ls_shift/esd_mean 0.0000
_refine_ls_structure_factor_coef F
_refine_ls_weighting_details 'w = 1/[\s^2^(Fo) + 0.00016|Fo|^2^]'
_refine_ls_weighting_scheme calc
_refine_ls_wR_factor_all 0.0331
_refine_ls_wR_factor_obs 0.0331
_reflns_number_observed 1885
_reflns_number_total 2306
_reflns_observed_criterion >2.00\s(I)
_cod_data_source_file gs1026.cif
_cod_data_source_block Phosphonate
_cod_depositor_comments
;
The following automatic conversions were performed:

'_exptl_crystal_density_meas' value 'not measured' was changed to '?'
- the value is perceived as not measured.

Automatic conversion script
Id: cif_fix_values 3008 2015-01-20 13:52:24Z robertas 

The following automatic conversions were performed:

'_refine_ls_weighting_scheme' value 'w = 1/[\s^2^(Fo) +
0.00016|Fo|^2^]' was changed to 'calc'. New tag
'_refine_ls_weighting_details' was created. The value of the new tag
was set to 'w = 1/[\s^2^(Fo) + 0.00016|Fo|^2^]'.

Automatic conversion script
Id: cif_fix_values 3143 2015-03-26 13:38:13Z robertas 
;
_cod_original_cell_volume 1471.9(4)
_cod_original_sg_symbol_H-M 'P c a 21   '
_cod_original_formula_sum 'C11 H17 N O6 P2 '
_cod_database_code 2008364

loop_
_symmetry_equiv_pos_as_xyz
'  +x,  +y,  +z'
'  -x,  -y,1/2+z'
'1/2-x,  +y,1/2+z'
'1/2+x,  -y,  +z'

loop_
_atom_site_aniso_label
_atom_site_aniso_U_11
_atom_site_aniso_U_22
_atom_site_aniso_U_33
_atom_site_aniso_U_12
_atom_site_aniso_U_13
_atom_site_aniso_U_23
P1 0.0262(2) 0.0305(2) 0.0211(2) -0.0011(2) 0.0031(2) -0.0001(2)
P2 0.0346(2) 0.0298(2) 0.0227(2) 0.0045(2) 0.0015(2) -0.0017(2)
O1 0.0335(6) 0.0328(6) 0.0247(6) -0.0080(5) -0.0031(5) 0.0013(5)
O2 0.0300(6) 0.0374(6) 0.0501(8) -0.0019(5) 0.0121(7) 0.0014(7)
O3 0.0403(7) 0.0509(7) 0.0205(6) 0.0055(6) -0.0041(6) -0.0017(6)
O4 0.0440(7) 0.0391(7) 0.0275(7) 0.0078(6) -0.0024(6) -0.0087(6)
O5 0.0365(6) 0.0397(6) 0.0369(7) 0.0017(6) 0.0068(6) 0.0012(6)
O6 0.0552(9) 0.0452(7) 0.0272(7) 0.0159(6) -0.0003(7) 0.0041(6)
N 0.0250(6) 0.0279(6) 0.0194(6) 0.0003(5) -0.0004(6) 0.0012(6)
C1 0.0346(8) 0.0350(7) 0.0213(7) 0.0026(7) 0.0033(7) -0.0012(7)
C2 0.0300(8) 0.0314(7) 0.0199(7) 0.0034(7) -0.0018(7) 0.0000(7)
C3 0.0320(8) 0.0293(7) 0.0246(8) -0.0043(7) -0.0026(7) 0.0053(7)
C4 0.0303(8) 0.0292(8) 0.0266(8) -0.0037(7) -0.0024(7) 0.0010(7)
C5 0.0430(10) 0.0300(8) 0.0312(9) -0.0048(7) 0.0017(9) 0.0002(8)
C6 0.0640(10) 0.0376(9) 0.0620(10) -0.0020(10) -0.0210(10) 0.0080(10)
C7 0.081(2) 0.0410(10) 0.078(2) 0.0070(10) -0.013(2) 0.0170(10)
C8 0.094(2) 0.0316(9) 0.060(2) -0.0020(10) 0.014(2) 0.0080(10)
C9 0.091(2) 0.0370(10) 0.0430(10) -0.0230(10) 0.0100(10) -0.0020(10)
C10 0.0600(10) 0.0390(10) 0.0360(10) -0.0158(9) -0.0030(10) 0.0029(9)
C11 0.0318(9) 0.0490(10) 0.0340(10) -0.0071(8) 0.0063(8) 0.0024(9)

loop_
_atom_site_label
_atom_site_fract_x
_atom_site_fract_y
_atom_site_fract_z
_atom_site_U_iso_or_equiv
_atom_site_thermal_displace_type
_atom_site_calc_flag
_atom_site_calc_attached_atom
_atom_site_refinement_flags
_atom_site_occupancy
P1 0.11052(3) 0.29634(3) 0.000 0.02590(9) Uani d ? . 1.000
P2 0.16256(3) 0.54672(3) 0.45758(8) 0.02904(9) Uani d ? . 1.000
O1 0.08333(9) 0.19782(9) 0.0987(2) 0.0303(3) Uani d ? . 1.000
O2 0.21010(8) 0.29579(9) -0.0497(2) 0.0392(3) Uani d ? . 1.000
O3 0.04143(9) 0.31280(10) -0.1470(2) 0.0373(3) Uani d ? . 1.000
O4 0.15202(9) 0.59839(9) 0.6392(2) 0.0369(3) Uani d ? . 1.000
O5 0.25900(10) 0.52536(8) 0.3966(2) 0.0377(3) Uani d ? . 1.000
O6 0.10830(10) 0.60630(10) 0.3191(2) 0.0425(4) Uani d ? . 1.000
N 0.12371(9) 0.35640(10) 0.3533(2) 0.0241(3) Uani d ? . 1.000
C1 0.10330(10) 0.43120(10) 0.4923(3) 0.0303(4) Uani d ? . 1.000
C2 0.09050(10) 0.38730(10) 0.1715(2) 0.0271(4) Uani d ? . 1.000
C3 0.08930(10) 0.25430(10) 0.4049(3) 0.0287(4) Uani d ? . 1.000
C4 0.13080(10) 0.18400(10) 0.2682(3) 0.0287(4) Uani d ? . 1.000
C5 0.12620(10) 0.07850(10) 0.3256(3) 0.0349(5) Uani d ? . 1.000
C6 0.1926(2) 0.04540(10) 0.4426(4) 0.0545(6) Uani d ? . 1.000
C7 0.1936(2) -0.0511(2) 0.4977(5) 0.0668(8) Uani d ? . 1.000
C8 0.1275(2) -0.1144(2) 0.4351(4) 0.0619(7) Uani d ? . 1.000
C9 0.0600(2) -0.08170(10) 0.3172(4) 0.0571(7) Uani d ? . 1.000
C10 0.0590(2) 0.01470(10) 0.2629(3) 0.0450(5) Uani d ? . 1.000
C11 -0.01590(10) 0.24900(10) 0.4201(3) 0.0380(5) Uani d ? . 1.000
H1 0.2458 0.0938 0.4901 0.055 Uiso c ? . 1.000
H2 0.2464 -0.0817 0.5766 0.063 Uiso c ? . 1.000
H3 0.1335 -0.1808 0.4613 0.058 Uiso c ? . 1.000
H4 0.0155 -0.1312 0.2586 0.062 Uiso c ? . 1.000
H5 0.0121 0.0435 0.1887 0.062 Uiso c ? . 1.000
H6 0.1974 0.2004 0.2504 0.044 Uiso c ? . 1.000
H7 -0.0357 0.2915 0.4994 0.053 Uiso c ? . 1.000
H8 -0.0468 0.2647 0.3107 0.049 Uiso c ? . 1.000
H9 -0.0300 0.1834 0.4511 0.050 Uiso c ? . 1.000
H10 0.1164 0.2405 0.5119 0.044 Uiso c ? . 1.000
H11 0.0353 0.6419 0.3506 0.067 Uiso c ? . 1.000
H12 0.1262 0.4053 0.6044 0.049 Uiso c ? . 1.000
H13 0.0364 0.4383 0.5007 0.044 Uiso c ? . 1.000
H14 0.0266 0.4001 0.1899 0.045 Uiso c ? . 1.000
H15 0.1173 0.4513 0.1491 0.046 Uiso c ? . 1.000
H16 0.1963 0.5749 0.7253 0.064 Uiso c ? . 1.000
H17 0.1878 0.3478 0.3546 0.045 Uiso c ? . 1.000

loop_
_atom_type_symbol
_atom_type_scat_dispersion_real
_atom_type_scat_dispersion_imag
_atom_type_scat_source
H 0.000 0.000
;International Tables for Crystallography
(1992, Vol. C, Table 6.1.1.2)
;
C 0.003 0.002
;International Tables for Crystallography
(1992, Vol. C, Tables 4.2.6.8 and 6.1.1.1)
;
N 0.006 0.003
;International Tables for Crystallography
(1992, Vol. C, Tables 4.2.6.8 and 6.1.1.1)
;
O 0.011 0.006
;International Tables for Crystallography
(1992, Vol. C, Tables 4.2.6.8 and 6.1.1.1)
;
P 0.102 0.094
;International Tables for Crystallography
(1992, Vol. C, Tables 4.2.6.8 and 6.1.1.1)
;

loop_
_geom_angle_atom_site_label_1
_geom_angle_atom_site_label_2
_geom_angle_atom_site_label_3
_geom_angle
_geom_angle_publ_flag
O1 P1 O2 110.52(7) yes
O1 P1 O3 107.84(7) yes
O1 P1 C2 102.60(7) yes
O2 P1 O3 117.23(8) yes
O2 P1 C2 109.56(8) yes
O3 P1 C2 108.06(8) yes
O4 P2 O5 116.93(8) yes
O4 P2 O6 107.48(8) yes
O4 P2 C1 103.26(8) yes
O5 P2 O6 111.81(9) yes
O5 P2 C1 107.95(7) yes
O6 P2 C1 108.88(8) yes
P1 O1 C4 113.70(10) yes
C2 N C3 112.50(10) yes
P2 C1 N 114.10(10) yes
P1 C2 N 113.30(10) yes
N C3 C11 112.50(10) yes
C4 C3 C11 114.2(2) yes
O1 C4 C3 108.60(10) yes
O1 C4 C5 110.60(10) yes
C1 N C2 112.00(10) no
C1 N C3 113.00(10) no
N C3 C4 106.40(10) no
C3 C4 C5 113.4(2) no
C4 C5 C6 117.9(2) no
C4 C5 C10 122.7(2) no
C6 C5 C10 119.4(2) no
C5 C6 C7 120.9(2) no
C6 C7 C8 119.7(3) no
C7 C8 C9 119.9(2) no
C8 C9 C10 120.2(2) no
C5 C10 C9 119.8(2) no
P2 O4 H16 111.8 no
P2 O6 H11 122.5 no
C1 N H17 106.0 no
C2 N H17 111.1 no
C3 N H17 101.7 no
P2 C1 H12 106.6 no
P2 C1 H13 112.7 no
N C1 H12 106.5 no
N C1 H13 108.1 no
H12 C1 H13 108.5 no
P1 C2 H14 112.6 no
P1 C2 H15 115.9 no
N C2 H14 103.2 no
N C2 H15 106.6 no
H14 C2 H15 104.1 no
N C3 H10 105.8 no
C4 C3 H10 106.9 no
C11 C3 H10 110.5 no
O1 C4 H6 107.8 no
C3 C4 H6 108.9 no
C5 C4 H6 107.4 no
C5 C6 H1 120.1 no
C7 C6 H1 119.0 no
C6 C7 H2 123.9 no
C8 C7 H2 116.1 no
C7 C8 H3 118.8 no
C9 C8 H3 120.9 no
C8 C9 H4 119.4 no
C10 C9 H4 119.9 no
C5 C10 H5 115.2 no
C9 C10 H5 124.8 no
C3 C11 H7 109.9 no
C3 C11 H8 112.8 no
C3 C11 H9 105.9 no
H7 C11 H8 106.2 no
H7 C11 H9 113.2 no
H8 C11 H9 108.9 no

loop_
_geom_bond_atom_site_label_1
_geom_bond_atom_site_label_2
_geom_bond_site_symmetry_1
_geom_bond_site_symmetry_2
_geom_bond_distance
_geom_bond_publ_flag
P1 O1 . . 1.5880(10) yes
P1 O2 . . 1.4780(10) yes
P1 O3 . . 1.4980(10) yes
P1 C2 . . 1.812(2) yes
P2 O4 . . 1.539(2) yes
P2 O5 . . 1.488(2) yes
P2 O6 . . 1.532(2) yes
P2 C1 . . 1.816(2) yes
O1 C4 . . 1.451(2) yes
N C2 . . 1.502(2) yes
N C1 . . 1.489(2) no
N C3 . . 1.534(2) no
C3 C4 . . 1.526(3) no
C3 C11 . . 1.517(3) no
C4 C5 . . 1.510(3) no
C5 C6 . . 1.372(3) no
C5 C10 . . 1.384(3) no
C6 C7 . . 1.386(3) no
C7 C8 . . 1.369(4) no
C8 C9 . . 1.385(4) no
C9 C10 . . 1.383(3) no
O4 H16 . . 0.96 no
O6 H11 . . 1.18 no
N H17 . . 0.93 no
C1 H12 . . 0.97 no
C1 H13 . . 0.97 no
C2 H14 . . 0.94 no
C2 H15 . . 0.97 no
C3 H10 . . 0.91 no
C4 H6 . . 0.99 no
C6 H1 . . 1.07 no
C7 H2 . . 1.05 no
C8 H3 . . 0.94 no
C9 H4 . . 1.03 no
C10 H5 . . 0.96 no
C11 H7 . . 0.88 no
C11 H8 . . 0.95 no
C11 H9 . . 0.95 no

loop_
_geom_torsion_atom_site_label_1
_geom_torsion_atom_site_label_2
_geom_torsion_atom_site_label_3
_geom_torsion_atom_site_label_4
_geom_torsion
_geom_torsion_publ_flag
P1 O1 C4 C3 72.70(10) no
P1 O1 C4 C5 -162.20(10) no
P1 C2 N C1 -178.00(10) no
P1 C2 N C3 -49.5(2) no
P2 C1 N C2 -63.3(2) no
P2 C1 N C3 168.40(10) no
P2 C1 N H17 58.00(10) no
O1 P1 C2 N 41.70(10) no
O1 C4 C3 N -72.3(2) no
O1 C4 C3 C11 52.5(2) no
O1 C4 C5 C6 157.1(2) no
O1 C4 C5 C10 -21.9(3) no
O2 P1 O1 C4 64.00(10) no
O2 P1 C2 N -75.70(10) no
O3 P1 O1 C4 -166.70(10) no
O3 P1 C2 N 155.50(10) no
O4 P2 C1 N -165.10(10) no
O5 P2 C1 N -40.6(2) no
O6 P2 C1 N 80.90(10) no
N C3 C4 C5 164.30(10) no
C1 N C3 C4 -169.70(10) no
C1 N C3 C11 64.6(2) no
C2 P1 O1 C4 -52.80(10) no
C2 N C3 C4 62.3(2) no
C2 N C3 C11 -63.4(2) no
C3 C4 C5 C6 -80.6(2) no
C3 C4 C5 C10 100.4(2) no
C4 C5 C6 C7 -178.6(2) no
C4 C5 C10 C9 178.4(2) no
C5 C4 C3 C11 -70.9(2) no
C5 C6 C7 C8 -0.1(5) no
C5 C10 C9 C8 0.5(4) no
C6 C5 C10 C9 -0.6(3) no
C6 C7 C8 C9 0.0(5) no
C7 C6 C5 C10 0.4(4) no
C7 C8 C9 C10 -0.2(4) no
